data_7246829
loop_
_publ_author_name
'Li, Dandan'
'Chen, Long'
'Jin, Yang'
'Wang, Xiaochen'
'Liu, Long'
'Li, Yilin'
'Chen, Gongyuan'
'Wu, Guanhao'
'Qin, Yujie'
'Yang, Leilei'
'Wang, Mengke'
'Zhao, Lulu'
'Xu, Zhihong'
'Wen, Jiangwei'

_publ_section_title
;
 An electrochemical-enabled cascaded cyclization of enaminones with
 potassium thiocyanate and alcohols to access 2-alkoxythiazoles
;
_journal_issue 12
_journal_name_full 'Green Chemistry'
_journal_page_first 4656
_journal_page_last 4661
_journal_paper_doi 10.1039/D3GC01194A
_journal_volume 25
_journal_year 2023
_chemical_formula_sum 'C11 H9 N O2 S'
_chemical_formula_weight 219.25
_space_group_crystal_system monoclinic
_space_group_IT_number 14
_space_group_name_Hall '-P 2ybc'
_space_group_name_H-M_alt 'P 1 21/c 1'
_atom_sites_solution_hydrogens geom
_audit_creation_method SHELXL-2014/7
_audit_update_record
;
2023-03-02 deposited with the CCDC.	2023-05-16 downloaded from the CCDC.
;
_cell_angle_alpha 90
_cell_angle_beta 106.758(6)
_cell_angle_gamma 90
_cell_formula_units_Z 4
_cell_length_a 12.545(5)
_cell_length_b 3.9268(16)
_cell_length_c 21.018(9)
_cell_measurement_reflns_used 2603
_cell_measurement_temperature 296(2)
_cell_measurement_theta_max 27.64
_cell_measurement_theta_min 2.23
_cell_volume 991.4(7)
_computing_cell_refinement 'Bruker SMART'
_computing_data_collection 'Bruker SMART'
_computing_data_reduction 'Bruker SAINT'
_computing_molecular_graphics 'Bruker SHELXTL'
_computing_publication_material 'Bruker SHELXTL'
_computing_structure_refinement 'SHELXL-2014/7 (Sheldrick, 2014)'
_computing_structure_solution 'Bruker SHELXTL'
_diffrn_ambient_temperature 296(2)
_diffrn_measured_fraction_theta_full 0.996
_diffrn_measured_fraction_theta_max 0.996
_diffrn_measurement_device_type 'CCD area detector'
_diffrn_measurement_method 'phi and omega scans'
_diffrn_radiation_type MoK\a
_diffrn_radiation_wavelength 0.71073
_diffrn_reflns_av_R_equivalents 0.0157
_diffrn_reflns_av_unetI/netI 0.0177
_diffrn_reflns_Laue_measured_fraction_full 0.996
_diffrn_reflns_Laue_measured_fraction_max 0.996
_diffrn_reflns_limit_h_max 14
_diffrn_reflns_limit_h_min -10
_diffrn_reflns_limit_k_max 4
_diffrn_reflns_limit_k_min -4
_diffrn_reflns_limit_l_max 24
_diffrn_reflns_limit_l_min -24
_diffrn_reflns_number 4629
_diffrn_reflns_point_group_measured_fraction_full 0.996
_diffrn_reflns_point_group_measured_fraction_max 0.996
_diffrn_reflns_theta_full 24.997
_diffrn_reflns_theta_max 24.997
_diffrn_reflns_theta_min 2.992
_exptl_absorpt_coefficient_mu 0.302
_exptl_absorpt_correction_type none
_exptl_crystal_colour COLORLESS
_exptl_crystal_density_diffrn 1.469
_exptl_crystal_description BLOCK
_exptl_crystal_F_000 456
_exptl_crystal_size_max 0.260
_exptl_crystal_size_mid 0.250
_exptl_crystal_size_min 0.220
_refine_diff_density_max 0.182
_refine_diff_density_min -0.257
_refine_diff_density_rms 0.044
_refine_ls_extinction_method none
_refine_ls_goodness_of_fit_ref 1.010
_refine_ls_hydrogen_treatment constr
_refine_ls_matrix_type full
_refine_ls_number_parameters 137
_refine_ls_number_reflns 1748
_refine_ls_number_restraints 0
_refine_ls_restrained_S_all 1.010
_refine_ls_R_factor_all 0.0349
_refine_ls_R_factor_gt 0.0305
_refine_ls_shift/su_max 0.001
_refine_ls_shift/su_mean 0.000
_refine_ls_structure_factor_coef Fsqd
_refine_ls_weighting_details 'w=1/[\s^2^(Fo^2^)+(0.0707P)^2^+0.1631P] where P=(Fo^2^+2Fc^2^)/3'
_refine_ls_weighting_scheme calc
_refine_ls_wR_factor_gt 0.0943
_refine_ls_wR_factor_ref 0.0979
_reflns_Friedel_coverage 0.000
_reflns_number_gt 1555
_reflns_number_total 1748
_reflns_threshold_expression 'I > 2\s(I)'
_cod_data_source_file d3gc01194a2.cif
_cod_data_source_block 1
_cod_depositor_comments 'Adding full bibliography for 7246829.cif.'
_cod_original_cell_volume 991.5(7)
_cod_original_sg_symbol_H-M 'P 21/c'
_cod_database_code 7246829
_shelx_shelxl_version_number 2014/7
_shelx_space_group_comment
; 
The symmetry employed for this shelxl refinement is uniquely defined 
by the following loop, which should always be used as a source of 
symmetry information in preference to the above space-group names. 
They are only intended as comments. 
;
_shelx_estimated_absorpt_t_min 0.926
_shelx_estimated_absorpt_t_max 0.937

loop_
_space_group_symop_operation_xyz
'x, y, z'
'-x, y+1/2, -z+1/2'
'-x, -y, -z'
'x, -y-1/2, z-1/2'

loop_
_atom_site_label
_atom_site_type_symbol
_atom_site_fract_x
_atom_site_fract_y
_atom_site_fract_z
_atom_site_U_iso_or_equiv
_atom_site_adp_type
_atom_site_occupancy
_atom_site_site_symmetry_order
_atom_site_calc_flag
_atom_site_refinement_flags_posn
_atom_site_refinement_flags_adp
_atom_site_refinement_flags_occupancy
_atom_site_disorder_assembly
_atom_site_disorder_group
S1 S 0.48650(3) 0.48001(10) 0.32627(2) 0.03355(18) Uani 1 1 d . . . . .
O2 O 0.69816(10) 0.5921(4) 0.39855(6) 0.0444(3) Uani 1 1 d . . . . .
O1 O 0.24743(11) 0.5010(4) 0.27168(6) 0.0515(4) Uani 1 1 d . . . . .
N1 N 0.55959(11) 0.7639(4) 0.44115(6) 0.0373(3) Uani 1 1 d . . . . .
C6 C 0.18825(13) 0.6758(4) 0.36312(7) 0.0313(4) Uani 1 1 d . . . . .
C7 C 0.27379(14) 0.5918(4) 0.32982(7) 0.0332(4) Uani 1 1 d . . . . .
C8 C 0.39146(13) 0.6211(4) 0.36575(7) 0.0293(4) Uani 1 1 d . . . . .
C5 C 0.08932(14) 0.8188(5) 0.32478(8) 0.0378(4) Uani 1 1 d . . . . .
H5 H 0.0802 0.8669 0.2802 0.045 Uiso 1 1 calc R U . . .
C9 C 0.44659(13) 0.7641(4) 0.42481(7) 0.0331(4) Uani 1 1 d . . . . .
H9 H 0.4089 0.8578 0.4528 0.040 Uiso 1 1 calc R U . . .
C1 C 0.20018(14) 0.6024(5) 0.42935(8) 0.0379(4) Uani 1 1 d . . . . .
H1 H 0.2658 0.5053 0.4556 0.045 Uiso 1 1 calc R U . . .
C4 C 0.00497(15) 0.8896(5) 0.35221(10) 0.0448(4) Uani 1 1 d . . . . .
H4 H -0.0610 0.9861 0.3263 0.054 Uiso 1 1 calc R U . . .
C10 C 0.59092(13) 0.6210(4) 0.39390(8) 0.0326(4) Uani 1 1 d . . . . .
C3 C 0.01792(15) 0.8178(5) 0.41819(9) 0.0468(5) Uani 1 1 d . . . . .
H3 H -0.0391 0.8673 0.4368 0.056 Uiso 1 1 calc R U . . .
C2 C 0.11447(15) 0.6740(5) 0.45622(9) 0.0459(5) Uani 1 1 d . . . . .
H2 H 0.1225 0.6240 0.5006 0.055 Uiso 1 1 calc R U . . .
C11 C 0.72611(17) 0.4262(5) 0.34477(10) 0.0492(5) Uani 1 1 d . . . . .
H11A H 0.6966 0.5546 0.3047 0.074 Uiso 1 1 calc R U . . .
H11B H 0.6949 0.2011 0.3391 0.074 Uiso 1 1 calc R U . . .
H11C H 0.8056 0.4116 0.3545 0.074 Uiso 1 1 calc R U . . .

loop_
_atom_site_aniso_label
_atom_site_aniso_U_11
_atom_site_aniso_U_22
_atom_site_aniso_U_33
_atom_site_aniso_U_23
_atom_site_aniso_U_13
_atom_site_aniso_U_12
S1 0.0381(3) 0.0373(3) 0.0263(3) -0.00497(16) 0.01094(18) -0.00003(16)
O2 0.0326(7) 0.0602(8) 0.0413(7) -0.0016(6) 0.0121(5) 0.0041(6)
O1 0.0430(7) 0.0790(10) 0.0299(7) -0.0161(6) 0.0065(6) -0.0050(6)
N1 0.0359(8) 0.0457(8) 0.0283(7) -0.0053(6) 0.0061(6) -0.0005(6)
C6 0.0325(8) 0.0318(8) 0.0276(8) -0.0014(6) 0.0057(6) -0.0029(7)
C7 0.0367(9) 0.0347(8) 0.0259(8) -0.0008(7) 0.0054(6) -0.0024(7)
C8 0.0339(8) 0.0294(8) 0.0256(7) -0.0003(6) 0.0099(6) 0.0002(6)
C5 0.0378(9) 0.0444(10) 0.0275(8) 0.0017(7) 0.0035(7) 0.0002(8)
C9 0.0354(9) 0.0372(9) 0.0268(8) -0.0030(7) 0.0089(7) 0.0008(7)
C1 0.0344(9) 0.0459(10) 0.0310(8) 0.0055(8) 0.0057(7) 0.0005(8)
C4 0.0337(9) 0.0513(11) 0.0456(10) 0.0013(9) 0.0054(7) 0.0059(8)
C10 0.0337(8) 0.0341(8) 0.0294(8) 0.0043(7) 0.0081(6) 0.0020(7)
C3 0.0379(10) 0.0596(12) 0.0467(10) -0.0024(9) 0.0180(8) 0.0022(8)
C2 0.0453(10) 0.0615(12) 0.0326(9) 0.0036(8) 0.0139(8) -0.0010(9)
C11 0.0459(11) 0.0541(11) 0.0552(12) 0.0002(9) 0.0268(9) 0.0070(9)

loop_
_atom_type_symbol
_atom_type_description
_atom_type_scat_dispersion_real
_atom_type_scat_dispersion_imag
_atom_type_scat_source
C C 0.0033 0.0016 'International Tables Vol C Tables 4.2.6.8 and 6.1.1.4'
H H 0.0000 0.0000 'International Tables Vol C Tables 4.2.6.8 and 6.1.1.4'
N N 0.0061 0.0033 'International Tables Vol C Tables 4.2.6.8 and 6.1.1.4'
O O 0.0106 0.0060 'International Tables Vol C Tables 4.2.6.8 and 6.1.1.4'
S S 0.1246 0.1234 'International Tables Vol C Tables 4.2.6.8 and 6.1.1.4'

loop_
_geom_angle_atom_site_label_1
_geom_angle_atom_site_label_2
_geom_angle_atom_site_label_3
_geom_angle
_geom_angle_site_symmetry_1
_geom_angle_site_symmetry_3
_geom_angle_publ_flag
C10 S1 C8 88.08(8) . . ?
C10 O2 C11 117.05(14) . . ?
C10 N1 C9 109.34(14) . . ?
C1 C6 C5 119.09(15) . . ?
C1 C6 C7 123.11(14) . . ?
C5 C6 C7 117.71(14) . . ?
O1 C7 C8 118.87(15) . . ?
O1 C7 C6 120.93(15) . . ?
C8 C7 C6 120.19(14) . . ?
C9 C8 C7 132.89(15) . . ?
C9 C8 S1 109.38(12) . . ?
C7 C8 S1 117.54(12) . . ?
C4 C5 C6 120.46(16) . . ?
C4 C5 H5 119.8 . . ?
C6 C5 H5 119.8 . . ?
N1 C9 C8 116.78(14) . . ?
N1 C9 H9 121.6 . . ?
C8 C9 H9 121.6 . . ?
C2 C1 C6 119.82(16) . . ?
C2 C1 H1 120.1 . . ?
C6 C1 H1 120.1 . . ?
C5 C4 C3 120.00(17) . . ?
C5 C4 H4 120.0 . . ?
C3 C4 H4 120.0 . . ?
N1 C10 O2 120.40(15) . . ?
N1 C10 S1 116.41(13) . . ?
O2 C10 S1 123.19(12) . . ?
C2 C3 C4 120.05(16) . . ?
C2 C3 H3 120.0 . . ?
C4 C3 H3 120.0 . . ?
C3 C2 C1 120.58(17) . . ?
C3 C2 H2 119.7 . . ?
C1 C2 H2 119.7 . . ?
O2 C11 H11A 109.5 . . ?
O2 C11 H11B 109.5 . . ?
H11A C11 H11B 109.5 . . ?
O2 C11 H11C 109.5 . . ?
H11A C11 H11C 109.5 . . ?
H11B C11 H11C 109.5 . . ?

loop_
_geom_bond_atom_site_label_1
_geom_bond_atom_site_label_2
_geom_bond_distance
_geom_bond_site_symmetry_2
_geom_bond_publ_flag
S1 C10 1.7232(17) . ?
S1 C8 1.7285(16) . ?
O2 C10 1.325(2) . ?
O2 C11 1.433(2) . ?
O1 C7 1.223(2) . ?
N1 C10 1.297(2) . ?
N1 C9 1.359(2) . ?
C6 C1 1.387(2) . ?
C6 C5 1.389(2) . ?
C6 C7 1.478(2) . ?
C7 C8 1.456(2) . ?
C8 C9 1.356(2) . ?
C5 C4 1.372(3) . ?
C5 H5 0.9300 . ?
C9 H9 0.9300 . ?
C1 C2 1.380(2) . ?
C1 H1 0.9300 . ?
C4 C3 1.378(3) . ?
C4 H4 0.9300 . ?
C3 C2 1.366(3) . ?
C3 H3 0.9300 . ?
C2 H2 0.9300 . ?
C11 H11A 0.9600 . ?
C11 H11B 0.9600 . ?
C11 H11C 0.9600 . ?

loop_
_geom_torsion_atom_site_label_1
_geom_torsion_atom_site_label_2
_geom_torsion_atom_site_label_3
_geom_torsion_atom_site_label_4
_geom_torsion
_geom_torsion_site_symmetry_1
_geom_torsion_site_symmetry_2
_geom_torsion_site_symmetry_3
_geom_torsion_site_symmetry_4
_geom_torsion_publ_flag
C1 C6 C7 O1 143.99(18) . . . . ?
C5 C6 C7 O1 -32.6(2) . . . . ?
C1 C6 C7 C8 -36.9(2) . . . . ?
C5 C6 C7 C8 146.50(16) . . . . ?
O1 C7 C8 C9 167.31(18) . . . . ?
C6 C7 C8 C9 -11.8(3) . . . . ?
O1 C7 C8 S1 -6.9(2) . . . . ?
C6 C7 C8 S1 173.93(12) . . . . ?
C10 S1 C8 C9 1.00(13) . . . . ?
C10 S1 C8 C7 176.54(14) . . . . ?
C1 C6 C5 C4 0.6(3) . . . . ?
C7 C6 C5 C4 177.36(16) . . . . ?
C10 N1 C9 C8 0.4(2) . . . . ?
C7 C8 C9 N1 -175.60(17) . . . . ?
S1 C8 C9 N1 -1.01(19) . . . . ?
C5 C6 C1 C2 -0.4(3) . . . . ?
C7 C6 C1 C2 -176.96(17) . . . . ?
C6 C5 C4 C3 -0.2(3) . . . . ?
C9 N1 C10 O2 179.77(15) . . . . ?
C9 N1 C10 S1 0.49(19) . . . . ?
C11 O2 C10 N1 179.03(16) . . . . ?
C11 O2 C10 S1 -1.8(2) . . . . ?
C8 S1 C10 N1 -0.90(14) . . . . ?
C8 S1 C10 O2 179.85(15) . . . . ?
C5 C4 C3 C2 -0.4(3) . . . . ?
C4 C3 C2 C1 0.6(3) . . . . ?
C6 C1 C2 C3 -0.2(3) . . . . ?
